data_4112964
loop_
_publ_author_name
'Lise Baiget'
'Henri Ranaivonjatovo'
'Jean Escudi\'e'
'Heinz Gornitzka'

_publ_section_title
;
 A Stable Distannirane
;
_journal_name_full 'Journal of the American Chemical Society'
_journal_page_first 11792
_journal_page_last 11793
_journal_paper_doi 10.1021/ja0464239
_journal_volume 126
_journal_year 2004
_chemical_formula_sum 'C74 H100 Sn2'
_chemical_formula_weight 1226.92
_chemical_name_systematic
; 
 ? 
;
_space_group_IT_number 2
_symmetry_cell_setting triclinic
_symmetry_space_group_name_Hall '-P 1'
_symmetry_space_group_name_H-M 'P -1'
_atom_sites_solution_hydrogens geom
_atom_sites_solution_primary direct
_atom_sites_solution_secondary difmap
_audit_creation_method SHELXL-97
_cell_angle_alpha 111.866(12)
_cell_angle_beta 90.764(9)
_cell_angle_gamma 103.946(10)
_cell_formula_units_Z 2
_cell_length_a 13.917(6)
_cell_length_b 14.869(6)
_cell_length_c 17.830(8)
_cell_measurement_reflns_used 1425
_cell_measurement_temperature 193(2)
_cell_measurement_theta_max 22.778
_cell_measurement_theta_min 2.312
_cell_volume 3301(2)
_computing_cell_refinement 'Bruker SMART'
_computing_data_collection 'Bruker SMART'
_computing_data_reduction 'Bruker SHELXTL'
_computing_molecular_graphics 'Bruker SHELXTL'
_computing_publication_material 'Bruker SHELXTL'
_computing_structure_refinement 'SHELXL-97 (Sheldrick, 1997)'
_computing_structure_solution 'SHELXS-97 (Sheldrick, 1990)'
_diffrn_ambient_temperature 193(2)
_diffrn_measured_fraction_theta_full 0.969
_diffrn_measured_fraction_theta_max 0.969
_diffrn_measurement_device_type 'CCD area detector'
_diffrn_measurement_method 'phi and omega scans'
_diffrn_radiation_monochromator graphite
_diffrn_radiation_source 'fine-focus sealed tube'
_diffrn_radiation_type MoK\a
_diffrn_radiation_wavelength 0.71073
_diffrn_reflns_av_R_equivalents 0.0000
_diffrn_reflns_av_sigmaI/netI 0.1425
_diffrn_reflns_limit_h_max 13
_diffrn_reflns_limit_h_min -13
_diffrn_reflns_limit_k_max 13
_diffrn_reflns_limit_k_min -14
_diffrn_reflns_limit_l_max 17
_diffrn_reflns_limit_l_min 0
_diffrn_reflns_number 8808
_diffrn_reflns_theta_full 20.82
_diffrn_reflns_theta_max 20.82
_diffrn_reflns_theta_min 5.10
_exptl_absorpt_coefficient_mu 0.796
_exptl_absorpt_correction_T_max 1.000000
_exptl_absorpt_correction_T_min 0.068104
_exptl_absorpt_correction_type semi-empirical
_exptl_absorpt_process_details 'TWINABS (Bruker-AXS)'
_exptl_crystal_colour orange
_exptl_crystal_density_diffrn 1.234
_exptl_crystal_description plate
_exptl_crystal_F_000 1288
_exptl_crystal_size_max 0.1
_exptl_crystal_size_mid 0.3
_exptl_crystal_size_min 0.5
_refine_diff_density_max 1.370
_refine_diff_density_min -0.966
_refine_diff_density_rms 0.166
_refine_ls_extinction_method none
_refine_ls_goodness_of_fit_ref 1.022
_refine_ls_hydrogen_treatment mixed
_refine_ls_matrix_type full
_refine_ls_number_parameters 712
_refine_ls_number_reflns 8822
_refine_ls_number_restraints 213
_refine_ls_restrained_S_all 1.011
_refine_ls_R_factor_all 0.1202
_refine_ls_R_factor_gt 0.0679
_refine_ls_shift/su_max 0.001
_refine_ls_shift/su_mean 0.000
_refine_ls_structure_factor_coef Fsqd
_refine_ls_weighting_details 'calc w=1/[\s^2^(Fo^2^)+(0.0754P)^2^+1.0908P] where P=(Fo^2^+2Fc^2^)/3'
_refine_ls_weighting_scheme calc
_refine_ls_wR_factor_gt 0.1438
_refine_ls_wR_factor_ref 0.1651
_reflns_number_gt 5803
_reflns_number_total 8822
_reflns_threshold_expression >2sigma(I)
_cod_data_source_file ja0464239si20040617_113507.cif
_cod_data_source_block 1
_cod_original_cell_volume 3301(3)
_cod_database_code 4112964

loop_
_symmetry_equiv_pos_as_xyz
'x, y, z'
'-x, -y, -z'

loop_
_atom_site_label
_atom_site_type_symbol
_atom_site_fract_x
_atom_site_fract_y
_atom_site_fract_z
_atom_site_U_iso_or_equiv
_atom_site_adp_type
_atom_site_occupancy
_atom_site_symmetry_multiplicity
_atom_site_calc_flag
_atom_site_refinement_flags
C1 C 0.9886(9) 0.7703(10) 0.2543(8) 0.018(2) Uani 1 1 d U
C2 C 1.0899(9) 0.7980(11) 0.2663(8) 0.021(3) Uani 1 1 d U
C3 C 1.1574(11) 0.8999(11) 0.2833(8) 0.030(3) Uani 1 1 d U
C4 C 1.1387(13) 0.9895(9) 0.2943(7) 0.030(3) Uani 1 1 d U
H4 H 1.0721 0.9943 0.2907 0.037 Uiso 1 1 calc R
C5 C 1.2183(11) 1.0739(11) 0.3107(9) 0.041(4) Uani 1 1 d U
H5 H 1.2049 1.1365 0.3195 0.049 Uiso 1 1 calc R
C6 C 1.3159(12) 1.0694(12) 0.3147(9) 0.045(4) Uani 1 1 d U
H6 H 1.3692 1.1276 0.3247 0.055 Uiso 1 1 calc R
C7 C 1.3345(11) 0.9788(11) 0.3038(9) 0.043(4) Uani 1 1 d U
H7 H 1.4014 0.9747 0.3071 0.051 Uiso 1 1 calc R
C8 C 1.2576(10) 0.8940(11) 0.2881(8) 0.030(3) Uani 1 1 d U
C9 C 1.2571(10) 0.7900(12) 0.2752(10) 0.037(3) Uani 1 1 d U
C10 C 1.3353(11) 0.7463(12) 0.2755(9) 0.047(4) Uani 1 1 d U
H10 H 1.4024 0.7858 0.2850 0.056 Uiso 1 1 calc R
C11 C 1.3155(12) 0.6484(12) 0.2624(10) 0.050(4) Uani 1 1 d U
H11 H 1.3688 0.6187 0.2622 0.060 Uiso 1 1 calc R
C12 C 1.2186(11) 0.5905(11) 0.2493(9) 0.043(4) Uani 1 1 d U
H12 H 1.2057 0.5216 0.2412 0.052 Uiso 1 1 calc R
C13 C 1.1384(12) 0.6325(10) 0.2476(8) 0.032(3) Uani 1 1 d U
H13 H 1.0717 0.5918 0.2354 0.039 Uiso 1 1 calc R
C14 C 1.1586(10) 0.7329(10) 0.2639(8) 0.026(3) Uani 1 1 d U
Sn1 Sn 0.85835(8) 0.82358(6) 0.23626(5) 0.0219(3) Uani 1 1 d U
C15 C 0.8233(10) 0.8178(9) 0.1139(8) 0.023(3) Uani 1 1 d U
C16 C 0.7239(10) 0.8041(9) 0.0913(8) 0.025(3) Uani 1 1 d U
C17 C 0.6984(10) 0.7947(10) 0.0101(8) 0.031(3) Uani 1 1 d U
H17 H 0.6303 0.7827 -0.0083 0.037 Uiso 1 1 calc R
C18 C 0.7673(11) 0.8021(10) -0.0413(8) 0.033(3) Uani 1 1 d U
C19 C 0.8665(11) 0.8177(9) -0.0155(8) 0.032(3) Uani 1 1 d U
H19 H 0.9156 0.8231 -0.0513 0.038 Uiso 1 1 calc R
C20 C 0.8946(10) 0.8256(9) 0.0618(8) 0.025(3) Uani 1 1 d U
C21 C 0.6411(10) 0.8016(10) 0.1446(8) 0.035(3) Uani 1 1 d U
H21 H 0.6697 0.7993 0.1954 0.042 Uiso 1 1 calc R
C22 C 0.5504(11) 0.7101(11) 0.1092(9) 0.046(4) Uani 1 1 d U
H22A H 0.5209 0.7081 0.0582 0.069 Uiso 1 1 calc R
H22B H 0.5009 0.7152 0.1482 0.069 Uiso 1 1 calc R
H22C H 0.5714 0.6486 0.0987 0.069 Uiso 1 1 calc R
C23 C 0.6069(10) 0.8979(11) 0.1704(9) 0.045(4) Uani 1 1 d U
H23A H 0.6631 0.9558 0.2005 0.067 Uiso 1 1 calc R
H23B H 0.5534 0.8943 0.2053 0.067 Uiso 1 1 calc R
H23C H 0.5821 0.9056 0.1220 0.067 Uiso 1 1 calc R
C24 C 0.7383(13) 0.7855(12) -0.1305(9) 0.051(4) Uani 1 1 d U
H24 H 0.7986 0.8222 -0.1474 0.062 Uiso 1 1 calc R
C25 C 0.6565(13) 0.8304(13) -0.1415(11) 0.068(5) Uani 1 1 d U
H25A H 0.5935 0.7926 -0.1313 0.103 Uiso 1 1 calc R
H25B H 0.6505 0.8274 -0.1973 0.103 Uiso 1 1 calc R
H25C H 0.6718 0.9006 -0.1031 0.103 Uiso 1 1 calc R
C26 C 0.7201(17) 0.6785(14) -0.1853(10) 0.100(8) Uani 1 1 d U
H26A H 0.7058 0.6710 -0.2416 0.150 Uiso 1 1 calc R
H26B H 0.6631 0.6381 -0.1701 0.150 Uiso 1 1 calc R
H26C H 0.7794 0.6555 -0.1804 0.150 Uiso 1 1 calc R
C27 C 1.0058(10) 0.8476(10) 0.0892(8) 0.032(3) Uani 1 1 d U
H27 H 1.0132 0.8691 0.1497 0.039 Uiso 1 1 calc R
C28 C 1.0443(12) 0.7530(11) 0.0536(10) 0.053(5) Uani 1 1 d U
H28A H 1.0038 0.6996 0.0684 0.080 Uiso 1 1 calc R
H28B H 1.1140 0.7689 0.0757 0.080 Uiso 1 1 calc R
H28C H 1.0396 0.7304 -0.0057 0.080 Uiso 1 1 calc R
C29 C 1.0731(11) 0.9325(12) 0.0700(10) 0.054(5) Uani 1 1 d U
H29A H 1.0788 0.9088 0.0115 0.080 Uiso 1 1 calc R
H29B H 1.1393 0.9530 0.1001 0.080 Uiso 1 1 calc R
H29C H 1.0441 0.9899 0.0862 0.080 Uiso 1 1 calc R
C30 C 0.8162(9) 0.9589(9) 0.3157(8) 0.024(3) Uani 1 1 d U
C31 C 0.7547(11) 0.9555(10) 0.3769(8) 0.029(3) Uani 1 1 d U
C32 C 0.7090(11) 1.0341(10) 0.4102(9) 0.035(4) Uani 1 1 d U
H32 H 0.6632 1.0300 0.4486 0.042 Uiso 1 1 calc R
C33 C 0.7274(11) 1.1156(10) 0.3899(9) 0.032(3) Uani 1 1 d U
C34 C 0.7953(11) 1.1221(10) 0.3361(8) 0.031(3) Uani 1 1 d U
H34 H 0.8125 1.1814 0.3250 0.037 Uiso 1 1 calc R
C35 C 0.8400(10) 1.0463(9) 0.2974(8) 0.025(3) Uani 1 1 d U
C36 C 0.7371(12) 0.8728(11) 0.4090(9) 0.040(4) Uani 1 1 d U
H36 H 0.7510 0.8124 0.3664 0.048 Uiso 1 1 calc R
C37 C 0.8095(14) 0.9052(14) 0.4843(11) 0.078(6) Uani 1 1 d U
H37A H 0.8778 0.9150 0.4698 0.118 Uiso 1 1 calc R
H37B H 0.7954 0.8532 0.5069 0.118 Uiso 1 1 calc R
H37C H 0.8020 0.9684 0.5249 0.118 Uiso 1 1 calc R
C38 C 0.6352(13) 0.8429(13) 0.4292(13) 0.082(6) Uani 1 1 d U
H38A H 0.6170 0.9026 0.4659 0.123 Uiso 1 1 calc R
H38B H 0.6322 0.7955 0.4558 0.123 Uiso 1 1 calc R
H38C H 0.5886 0.8108 0.3792 0.123 Uiso 1 1 calc R
C39 C 0.6761(11) 1.2025(11) 0.4267(10) 0.044(4) Uani 1 1 d U
H39 H 0.7285 1.2673 0.4403 0.053 Uiso 1 1 calc R
C40 C 0.6312(17) 1.2060(14) 0.5026(13) 0.099(7) Uani 1 1 d U
H40A H 0.5757 1.1459 0.4905 0.148 Uiso 1 1 calc R
H40B H 0.6065 1.2661 0.5248 0.148 Uiso 1 1 calc R
H40C H 0.6817 1.2083 0.5426 0.148 Uiso 1 1 calc R
C41 C 0.6004(14) 1.1937(14) 0.3593(13) 0.099(7) Uani 1 1 d U
H41A H 0.5785 1.2556 0.3755 0.149 Uiso 1 1 calc R
H41B H 0.5427 1.1365 0.3505 0.149 Uiso 1 1 calc R
H41C H 0.6315 1.1835 0.3089 0.149 Uiso 1 1 calc R
C42 C 0.9162(11) 1.0623(10) 0.2382(8) 0.033(3) Uani 1 1 d U
H42 H 0.9427 1.0019 0.2156 0.040 Uiso 1 1 calc R
C43 C 1.0039(10) 1.1559(9) 0.2849(8) 0.033(4) Uani 1 1 d U
H43A H 1.0539 1.1641 0.2480 0.050 Uiso 1 1 calc R
H43B H 1.0344 1.1470 0.3306 0.050 Uiso 1 1 calc R
H43C H 0.9789 1.2159 0.3055 0.050 Uiso 1 1 calc R
C44 C 0.8634(12) 1.0752(10) 0.1677(8) 0.038(4) Uani 1 1 d U
H44A H 0.8080 1.0156 0.1398 0.057 Uiso 1 1 calc R
H44B H 0.9110 1.0835 0.1292 0.057 Uiso 1 1 calc R
H44C H 0.8378 1.1347 0.1894 0.057 Uiso 1 1 calc R
Sn2 Sn 0.86429(7) 0.63954(6) 0.23918(5) 0.0220(3) Uani 1 1 d U
C45 C 0.8181(10) 0.6225(9) 0.3498(8) 0.022(3) Uani 1 1 d U
C46 C 0.7181(10) 0.5804(10) 0.3498(8) 0.028(3) Uani 1 1 d U
C47 C 0.6855(11) 0.5771(10) 0.4223(8) 0.036(4) Uani 1 1 d U
H47 H 0.6165 0.5489 0.4221 0.044 Uiso 1 1 calc R
C48 C 0.7451(11) 0.6111(10) 0.4933(8) 0.033(3) Uani 1 1 d U
C49 C 0.8458(11) 0.6513(10) 0.4921(8) 0.029(3) Uani 1 1 d U
H49 H 0.8894 0.6761 0.5410 0.035 Uiso 1 1 calc R
C50 C 0.8855(10) 0.6566(9) 0.4220(8) 0.024(3) Uani 1 1 d U
C51 C 0.6430(10) 0.5363(10) 0.2739(8) 0.030(3) Uani 1 1 d U
H51 H 0.6807 0.5456 0.2288 0.036 Uiso 1 1 calc R
C52 C 0.6008(13) 0.4220(10) 0.2491(10) 0.060(5) Uani 1 1 d U
H52A H 0.6559 0.3902 0.2429 0.090 Uiso 1 1 calc R
H52B H 0.5579 0.3938 0.1973 0.090 Uiso 1 1 calc R
H52C H 0.5618 0.4093 0.2912 0.090 Uiso 1 1 calc R
C53 C 0.5609(12) 0.5851(13) 0.2790(10) 0.060(5) Uani 1 1 d U
H53A H 0.5292 0.5884 0.3284 0.089 Uiso 1 1 calc R
H53B H 0.5115 0.5460 0.2312 0.089 Uiso 1 1 calc R
H53C H 0.5876 0.6533 0.2809 0.089 Uiso 1 1 calc R
C54 C 0.7075(12) 0.6035(11) 0.5712(9) 0.044(4) Uani 1 1 d U
H54 H 0.7596 0.6513 0.6169 0.053 Uiso 1 1 calc R
C55 C 0.6973(16) 0.4975(13) 0.5711(11) 0.084(7) Uani 1 1 d U
H55A H 0.6652 0.4924 0.6185 0.126 Uiso 1 1 calc R
H55B H 0.7636 0.4861 0.5736 0.126 Uiso 1 1 calc R
H55C H 0.6567 0.4467 0.5213 0.126 Uiso 1 1 calc R
C56 C 0.6130(12) 0.6362(12) 0.5885(9) 0.060(5) Uani 1 1 d U
H56A H 0.5598 0.5915 0.5446 0.090 Uiso 1 1 calc R
H56B H 0.6242 0.7053 0.5919 0.090 Uiso 1 1 calc R
H56C H 0.5934 0.6329 0.6402 0.090 Uiso 1 1 calc R
C57 C 0.9960(11) 0.6970(10) 0.4247(8) 0.031(3) Uani 1 1 d U
H57 H 1.0100 0.6804 0.3669 0.037 Uiso 1 1 calc R
C58 C 1.0559(11) 0.6460(12) 0.4592(10) 0.047(4) Uani 1 1 d U
H58A H 1.0506 0.6661 0.5176 0.070 Uiso 1 1 calc R
H58B H 1.1260 0.6661 0.4507 0.070 Uiso 1 1 calc R
H58C H 1.0301 0.5730 0.4318 0.070 Uiso 1 1 calc R
C59 C 1.0332(12) 0.8102(10) 0.4675(9) 0.048(4) Uani 1 1 d U
H59A H 1.0050 0.8422 0.4367 0.072 Uiso 1 1 calc R
H59B H 1.1061 0.8305 0.4711 0.072 Uiso 1 1 calc R
H59C H 1.0126 0.8312 0.5224 0.072 Uiso 1 1 calc R
C60 C 0.8330(9) 0.4847(9) 0.1490(8) 0.025(3) Uani 1 1 d U
C61 C 0.7842(12) 0.4538(10) 0.0727(8) 0.039(4) Uani 1 1 d U
C62 C 0.7392(12) 0.3535(11) 0.0291(9) 0.045(4) Uani 1 1 d U
H62 H 0.7019 0.3346 -0.0219 0.053 Uiso 1 1 calc R
C63 C 0.7456(11) 0.2798(10) 0.0557(9) 0.035(3) Uani 1 1 d U
C64 C 0.8005(11) 0.3081(10) 0.1287(9) 0.034(4) Uani 1 1 d U
H64 H 0.8071 0.2578 0.1476 0.041 Uiso 1 1 calc R
C65 C 0.8480(11) 0.4100(10) 0.1771(8) 0.028(3) Uani 1 1 d U
C66 C 0.7789(13) 0.5305(10) 0.0341(8) 0.047(4) Uani 1 1 d U
H66 H 0.8014 0.6001 0.0768 0.057 Uiso 1 1 calc R
C67 C 0.6739(14) 0.5142(13) -0.0067(12) 0.081(6) Uani 1 1 d U
H67A H 0.6726 0.5719 -0.0204 0.122 Uiso 1 1 calc R
H67B H 0.6245 0.5074 0.0308 0.122 Uiso 1 1 calc R
H67C H 0.6583 0.4530 -0.0565 0.122 Uiso 1 1 calc R
C68 C 0.8468(16) 0.5188(14) -0.0295(11) 0.086(6) Uani 1 1 d U
H68A H 0.9144 0.5295 -0.0055 0.128 Uiso 1 1 calc R
H68B H 0.8468 0.5683 -0.0536 0.128 Uiso 1 1 calc R
H68C H 0.8243 0.4509 -0.0718 0.128 Uiso 1 1 calc R
C69 C 0.6925(14) 0.1685(11) 0.0099(10) 0.056(4) Uani 1 1 d U
H69 H 0.7408 0.1301 0.0141 0.068 Uiso 1 1 calc R
C70 C 0.6622(13) 0.1367(12) -0.0776(10) 0.065(5) Uani 1 1 d U
H70A H 0.6090 0.1666 -0.0847 0.097 Uiso 1 1 calc R
H70B H 0.6380 0.0633 -0.1026 0.097 Uiso 1 1 calc R
H70C H 0.7196 0.1591 -0.1036 0.097 Uiso 1 1 calc R
C71 C 0.6049(15) 0.1394(13) 0.0546(12) 0.102(8) Uani 1 1 d U
H71A H 0.5557 0.1760 0.0526 0.154 Uiso 1 1 calc R
H71B H 0.6290 0.1566 0.1114 0.154 Uiso 1 1 calc R
H71C H 0.5740 0.0669 0.0285 0.154 Uiso 1 1 calc R
C72 C 0.9166(11) 0.4318(10) 0.2538(8) 0.034(3) Uani 1 1 d U
H72 H 0.9432 0.5064 0.2816 0.041 Uiso 1 1 calc R
C73 C 1.0037(11) 0.3884(11) 0.2298(9) 0.049(4) Uani 1 1 d U
H73A H 1.0545 0.4150 0.2768 0.073 Uiso 1 1 calc R
H73B H 1.0322 0.4067 0.1858 0.073 Uiso 1 1 calc R
H73C H 0.9814 0.3150 0.2110 0.073 Uiso 1 1 calc R
C74 C 0.8609(12) 0.3932(10) 0.3148(8) 0.037(4) Uani 1 1 d U
H74A H 0.8246 0.3223 0.2866 0.055 Uiso 1 1 calc R
H74B H 0.8136 0.4327 0.3379 0.055 Uiso 1 1 calc R
H74C H 0.9090 0.4001 0.3585 0.055 Uiso 1 1 calc R

loop_
_atom_site_aniso_label
_atom_site_aniso_U_11
_atom_site_aniso_U_22
_atom_site_aniso_U_33
_atom_site_aniso_U_23
_atom_site_aniso_U_13
_atom_site_aniso_U_12
C1 0.025(5) 0.022(6) 0.010(7) 0.006(6) 0.010(6) 0.010(4)
C2 0.018(4) 0.027(6) 0.021(8) 0.014(7) 0.008(7) 0.002(5)
C3 0.028(6) 0.036(6) 0.033(9) 0.024(8) -0.002(7) 0.001(5)
C4 0.039(7) 0.022(6) 0.024(8) 0.008(7) -0.002(8) -0.001(6)
C5 0.041(8) 0.029(7) 0.047(10) 0.016(8) -0.006(9) -0.001(6)
C6 0.033(7) 0.042(7) 0.049(10) 0.017(9) -0.001(9) -0.011(7)
C7 0.011(7) 0.053(8) 0.063(11) 0.031(10) 0.001(8) -0.007(6)
C8 0.014(6) 0.041(6) 0.022(8) 0.008(7) -0.006(7) -0.008(5)
C9 0.012(6) 0.050(7) 0.048(10) 0.019(9) 0.007(9) 0.004(5)
C10 0.014(7) 0.064(9) 0.062(11) 0.032(11) -0.009(8) 0.000(6)
C11 0.026(7) 0.068(9) 0.071(12) 0.037(11) 0.012(9) 0.023(7)
C12 0.028(8) 0.047(9) 0.065(11) 0.026(9) 0.020(9) 0.021(6)
C13 0.024(7) 0.036(6) 0.035(9) 0.007(8) 0.009(8) 0.014(6)
C14 0.021(6) 0.033(6) 0.019(8) 0.002(7) 0.009(7) 0.010(5)
Sn1 0.0203(7) 0.0237(6) 0.0225(7) 0.0090(5) 0.0026(5) 0.0072(5)
C15 0.027(6) 0.019(7) 0.019(6) 0.004(6) -0.001(5) 0.004(6)
C16 0.026(6) 0.025(8) 0.024(7) 0.012(7) 0.002(5) 0.002(6)
C17 0.016(7) 0.040(9) 0.041(7) 0.027(8) 0.001(5) -0.003(7)
C18 0.032(7) 0.039(9) 0.023(6) 0.003(7) 0.007(5) 0.016(8)
C19 0.018(6) 0.042(9) 0.025(7) 0.014(7) 0.008(6) -0.010(8)
C20 0.028(6) 0.022(8) 0.031(7) 0.017(7) 0.010(5) 0.004(6)
C21 0.029(7) 0.049(8) 0.028(8) 0.017(8) 0.003(6) 0.006(6)
C22 0.025(8) 0.066(9) 0.037(10) 0.017(8) 0.005(7) 0.000(7)
C23 0.006(8) 0.066(8) 0.055(11) 0.017(9) 0.011(7) 0.007(7)
C24 0.050(11) 0.075(10) 0.035(7) 0.030(8) 0.001(7) 0.012(9)
C25 0.064(13) 0.095(13) 0.069(13) 0.054(11) 0.005(10) 0.024(10)
C26 0.16(2) 0.106(13) 0.026(10) -0.007(9) -0.014(12) 0.067(15)
C27 0.028(6) 0.049(9) 0.029(9) 0.024(8) 0.007(6) 0.011(7)
C28 0.045(11) 0.064(9) 0.059(12) 0.023(10) 0.010(9) 0.030(8)
C29 0.020(8) 0.071(10) 0.085(13) 0.054(10) -0.003(9) 0.002(7)
C30 0.025(8) 0.025(6) 0.018(7) 0.005(5) -0.001(6) 0.005(6)
C31 0.042(10) 0.023(7) 0.020(8) 0.004(6) 0.006(6) 0.011(6)
C32 0.033(10) 0.031(8) 0.041(10) 0.011(7) 0.014(7) 0.013(7)
C33 0.037(10) 0.028(8) 0.030(9) 0.006(7) -0.005(6) 0.012(7)
C34 0.047(10) 0.017(7) 0.016(8) -0.005(6) -0.004(6) 0.007(7)
C35 0.028(8) 0.017(6) 0.017(7) -0.004(6) -0.003(6) -0.003(6)
C36 0.042(9) 0.041(9) 0.050(10) 0.023(8) 0.026(7) 0.024(8)
C37 0.085(13) 0.114(16) 0.068(13) 0.067(12) 0.008(9) 0.032(12)
C38 0.064(10) 0.076(13) 0.123(17) 0.058(13) 0.057(10) 0.016(10)
C39 0.029(10) 0.034(8) 0.074(11) 0.018(9) 0.016(7) 0.018(7)
C40 0.13(2) 0.066(13) 0.140(15) 0.055(14) 0.102(14) 0.060(14)
C41 0.054(14) 0.090(14) 0.143(15) 0.014(14) -0.025(12) 0.051(12)
C42 0.048(10) 0.020(8) 0.020(8) 0.001(6) 0.006(5) 0.000(6)
C43 0.031(8) 0.031(8) 0.044(9) 0.025(7) 0.014(6) 0.003(6)
C44 0.047(10) 0.032(9) 0.036(9) 0.020(8) 0.013(7) 0.000(8)
Sn2 0.0193(7) 0.0242(6) 0.0210(7) 0.0083(5) 0.0022(5) 0.0041(5)
C45 0.029(6) 0.011(7) 0.020(6) 0.002(5) 0.010(5) 0.005(6)
C46 0.028(6) 0.032(8) 0.034(7) 0.023(7) 0.002(5) 0.006(6)
C47 0.034(8) 0.043(10) 0.028(6) 0.014(8) 0.007(5) 0.001(8)
C48 0.034(7) 0.039(9) 0.026(7) 0.010(7) 0.011(5) 0.016(7)
C49 0.037(7) 0.041(9) 0.017(7) 0.013(7) 0.006(6) 0.021(7)
C50 0.030(6) 0.018(7) 0.021(6) 0.004(6) 0.007(5) 0.006(5)
C51 0.015(7) 0.048(8) 0.029(7) 0.022(8) 0.012(5) -0.002(6)
C52 0.064(13) 0.041(7) 0.050(11) 0.001(8) -0.003(9) -0.002(7)
C53 0.036(10) 0.088(11) 0.064(12) 0.037(11) -0.001(8) 0.023(9)
C54 0.054(10) 0.054(9) 0.024(7) 0.017(8) 0.005(7) 0.012(8)
C55 0.13(2) 0.073(12) 0.075(14) 0.052(11) 0.051(13) 0.037(12)
C56 0.054(11) 0.070(11) 0.035(10) 0.001(9) 0.025(8) 0.009(9)
C57 0.030(6) 0.045(8) 0.013(8) 0.013(7) -0.002(6) 0.000(6)
C58 0.026(9) 0.064(10) 0.054(11) 0.037(9) -0.002(8) -0.005(8)
C59 0.043(11) 0.050(7) 0.037(10) 0.018(8) -0.005(8) -0.013(7)
C60 0.019(9) 0.028(5) 0.022(6) 0.003(5) 0.012(5) 0.008(6)
C61 0.064(12) 0.028(6) 0.019(7) 0.003(5) 0.005(6) 0.012(7)
C62 0.051(12) 0.030(6) 0.033(9) 0.000(6) -0.018(8) -0.004(8)
C63 0.023(9) 0.022(6) 0.045(8) -0.001(6) 0.007(6) 0.004(6)
C64 0.026(9) 0.028(6) 0.048(9) 0.024(6) 0.005(6) -0.007(6)
C65 0.023(8) 0.033(6) 0.026(7) 0.010(6) 0.009(6) 0.004(7)
C66 0.082(11) 0.025(7) 0.017(8) -0.005(7) -0.015(7) 0.004(9)
C67 0.090(12) 0.062(12) 0.092(16) 0.027(12) -0.016(10) 0.029(11)
C68 0.111(15) 0.102(15) 0.080(14) 0.070(12) 0.029(11) 0.035(14)
C69 0.070(13) 0.024(6) 0.053(9) -0.004(7) 0.012(8) 0.005(7)
C70 0.058(13) 0.039(10) 0.066(9) -0.010(8) -0.014(9) 0.009(9)
C71 0.067(15) 0.066(12) 0.098(14) -0.019(12) 0.022(11) -0.038(10)
C72 0.038(9) 0.023(8) 0.030(8) 0.000(6) -0.002(5) 0.006(6)
C73 0.040(10) 0.059(11) 0.054(11) 0.024(9) 0.006(7) 0.022(8)
C74 0.046(10) 0.037(9) 0.036(9) 0.020(8) -0.005(7) 0.017(9)

loop_
_atom_type_symbol
_atom_type_description
_atom_type_scat_dispersion_real
_atom_type_scat_dispersion_imag
_atom_type_scat_source
C C 0.0033 0.0016 'International Tables Vol C Tables 4.2.6.8 and 6.1.1.4'
H H 0.0000 0.0000 'International Tables Vol C Tables 4.2.6.8 and 6.1.1.4'
Sn Sn -0.6537 1.4246 'International Tables Vol C Tables 4.2.6.8 and 6.1.1.4'

loop_
_geom_angle_atom_site_label_1
_geom_angle_atom_site_label_2
_geom_angle_atom_site_label_3
_geom_angle
C2 C1 Sn2 139.1(11)
C2 C1 Sn1 142.7(11)
Sn2 C1 Sn1 78.2(4)
C1 C2 C3 127.3(13)
C1 C2 C14 127.8(12)
C3 C2 C14 104.9(10)
C4 C3 C8 119.6(15)
C4 C3 C2 132.0(15)
C8 C3 C2 108.4(12)
C3 C4 C5 119.2(16)
C6 C5 C4 122.0(14)
C7 C6 C5 118.6(14)
C8 C7 C6 120.9(14)
C7 C8 C3 119.7(14)
C7 C8 C9 131.6(14)
C3 C8 C9 108.7(13)
C14 C9 C10 120.1(14)
C14 C9 C8 108.8(13)
C10 C9 C8 131.0(14)
C11 C10 C9 119.8(15)
C10 C11 C12 120.7(14)
C11 C12 C13 120.5(14)
C14 C13 C12 118.7(15)
C13 C14 C9 119.9(14)
C13 C14 C2 130.7(13)
C9 C14 C2 109.2(12)
C15 Sn1 C30 102.9(5)
C15 Sn1 C1 116.3(5)
C30 Sn1 C1 128.7(5)
C15 Sn1 Sn2 113.8(3)
C30 Sn1 Sn2 137.3(4)
C1 Sn1 Sn2 50.7(3)
C16 C15 C20 121.5(12)
C16 C15 Sn1 115.4(10)
C20 C15 Sn1 123.1(10)
C15 C16 C17 116.4(12)
C15 C16 C21 126.1(12)
C17 C16 C21 117.4(12)
C18 C17 C16 122.5(13)
C17 C18 C19 119.2(13)
C17 C18 C24 122.0(14)
C19 C18 C24 118.6(13)
C20 C19 C18 120.5(13)
C19 C20 C15 119.8(13)
C19 C20 C27 118.8(12)
C15 C20 C27 121.3(12)
C16 C21 C23 111.4(12)
C16 C21 C22 115.5(12)
C23 C21 C22 109.6(12)
C26 C24 C25 113.1(15)
C26 C24 C18 111.3(13)
C25 C24 C18 114.3(14)
C29 C27 C20 114.2(11)
C29 C27 C28 109.1(12)
C20 C27 C28 112.0(12)
C31 C30 C35 119.3(12)
C31 C30 Sn1 120.8(9)
C35 C30 Sn1 119.3(10)
C30 C31 C32 117.7(12)
C30 C31 C36 123.2(12)
C32 C31 C36 119.1(13)
C33 C32 C31 123.0(14)
C32 C33 C34 118.2(13)
C32 C33 C39 122.8(14)
C34 C33 C39 119.1(13)
C33 C34 C35 122.8(13)
C34 C35 C30 118.5(13)
C34 C35 C42 118.2(12)
C30 C35 C42 123.2(12)
C38 C36 C31 114.6(13)
C38 C36 C37 108.5(15)
C31 C36 C37 109.5(13)
C40 C39 C41 112.7(17)
C40 C39 C33 114.4(13)
C41 C39 C33 107.2(13)
C44 C42 C35 109.1(12)
C44 C42 C43 111.2(11)
C35 C42 C43 109.5(11)
C45 Sn2 C60 104.0(5)
C45 Sn2 C1 116.4(5)
C60 Sn2 C1 129.5(5)
C45 Sn2 Sn1 112.9(3)
C60 Sn2 Sn1 135.5(4)
C1 Sn2 Sn1 51.1(3)
C46 C45 C50 120.0(12)
C46 C45 Sn2 117.2(10)
C50 C45 Sn2 122.8(10)
C45 C46 C47 118.0(13)
C45 C46 C51 123.0(12)
C47 C46 C51 119.0(13)
C48 C47 C46 124.7(14)
C47 C48 C49 116.7(13)
C47 C48 C54 123.4(14)
C49 C48 C54 119.9(13)
C48 C49 C50 122.6(13)
C49 C50 C45 117.9(13)
C49 C50 C57 119.4(12)
C45 C50 C57 122.7(12)
C53 C51 C46 115.3(12)
C53 C51 C52 110.4(13)
C46 C51 C52 110.6(12)
C56 C54 C48 112.4(12)
C56 C54 C55 112.2(14)
C48 C54 C55 111.6(12)
C50 C57 C58 112.8(12)
C50 C57 C59 114.0(12)
C58 C57 C59 110.4(12)
C61 C60 C65 118.6(12)
C61 C60 Sn2 123.2(10)
C65 C60 Sn2 117.1(10)
C60 C61 C62 120.0(13)
C60 C61 C66 121.0(12)
C62 C61 C66 119.0(13)
C63 C62 C61 123.2(15)
C62 C63 C64 117.6(13)
C62 C63 C69 123.9(15)
C64 C63 C69 118.4(14)
C63 C64 C65 122.2(13)
C64 C65 C60 117.7(13)
C64 C65 C72 117.4(12)
C60 C65 C72 124.8(12)
C68 C66 C67 107.3(14)
C68 C66 C61 107.8(13)
C67 C66 C61 113.7(14)
C70 C69 C71 111.9(16)
C70 C69 C63 116.0(14)
C71 C69 C63 108.9(13)
C73 C72 C65 109.7(12)
C73 C72 C74 111.2(12)
C65 C72 C74 112.6(12)

loop_
_geom_bond_atom_site_label_1
_geom_bond_atom_site_label_2
_geom_bond_distance
C1 C2 1.360(16)
C1 Sn2 2.196(12)
C1 Sn1 2.209(12)
C2 C3 1.495(18)
C2 C14 1.507(16)
C3 C4 1.362(16)
C3 C8 1.421(19)
C4 C5 1.390(18)
C5 C6 1.38(2)
C6 C7 1.376(19)
C7 C8 1.375(18)
C8 C9 1.476(18)
C9 C14 1.394(18)
C9 C10 1.397(18)
C10 C11 1.342(19)
C11 C12 1.38(2)
C12 C13 1.409(18)
C13 C14 1.366(17)
Sn1 C15 2.194(13)
Sn1 C30 2.206(13)
Sn1 Sn2 2.7773(16)
C15 C16 1.381(17)
C15 C20 1.383(17)
C16 C17 1.433(18)
C16 C21 1.506(18)
C17 C18 1.348(18)
C18 C19 1.386(19)
C18 C24 1.55(2)
C19 C20 1.382(18)
C20 C27 1.535(18)
C21 C23 1.528(18)
C21 C22 1.534(18)
C24 C26 1.48(2)
C24 C25 1.50(2)
C27 C29 1.532(19)
C27 C28 1.541(18)
C30 C31 1.404(18)
C30 C35 1.421(17)
C31 C32 1.405(17)
C31 C36 1.509(18)
C32 C33 1.359(18)
C33 C34 1.368(19)
C33 C39 1.560(18)
C34 C35 1.380(17)
C35 C42 1.546(19)
C36 C38 1.47(2)
C36 C37 1.52(2)
C39 C40 1.49(2)
C39 C41 1.53(2)
C42 C44 1.542(18)
C42 C43 1.553(18)
Sn2 C45 2.167(13)
Sn2 C60 2.195(12)
C45 C46 1.381(17)
C45 C50 1.431(18)
C46 C47 1.390(18)
C46 C51 1.525(18)
C47 C48 1.356(19)
C48 C49 1.388(19)
C48 C54 1.525(19)
C49 C50 1.395(17)
C50 C57 1.503(19)
C51 C53 1.482(18)
C51 C52 1.543(18)
C54 C56 1.51(2)
C54 C55 1.55(2)
C57 C58 1.513(18)
C57 C59 1.516(18)
C60 C61 1.372(18)
C60 C65 1.432(17)
C61 C62 1.377(18)
C61 C66 1.548(19)
C62 C63 1.365(19)
C63 C64 1.366(19)
C63 C69 1.53(2)
C64 C65 1.416(18)
C65 C72 1.540(19)
C66 C68 1.47(2)
C66 C67 1.55(2)
C69 C70 1.47(2)
C69 C71 1.53(2)
C72 C73 1.502(18)
C72 C74 1.545(18)
